data_7126519
loop_
_publ_author_name
'Chang, Wei-Chieh'
'Raj, Ankit'
'Hiramatsu, Hirotsugu'
'Li, Han-Jung'
'Ziegler, Micah S.'
'Lin, Yichen'
'Huang, Shengcih'
'Liu, Hsueh-Ju'

_publ_section_title
;
 Linear, mixed-valent homocatenated tri-tin complexes featuring Sn-Sn
 bonds.
;
_journal_issue 50
_journal_name_full 'Chemical communications (Cambridge, England)'
_journal_page_first 6786
_journal_page_last 6789
_journal_paper_doi 10.1039/d0cc02699a
_journal_volume 56
_journal_year 2020
_chemical_formula_moiety 'C78 H54 Cl N9 Sn3'
_chemical_formula_sum 'C78 H54 Cl N9 Sn3'
_chemical_formula_weight 1508.82
_space_group_IT_number 2
_space_group_name_Hall '-P 1'
_space_group_name_H-M_alt 'P -1'
_symmetry_cell_setting triclinic
_symmetry_space_group_name_H-M 'P -1'
_atom_sites_solution_hydrogens geom
_atom_sites_solution_primary direct
_atom_sites_solution_secondary difmap
_audit_creation_method SHELXL-97
_audit_update_record
;
2019-12-05 deposited with the CCDC.	2020-05-12 downloaded from the CCDC.
;
_cell_angle_alpha 94.697(2)
_cell_angle_beta 98.687(3)
_cell_angle_gamma 92.921(3)
_cell_formula_units_Z 2
_cell_length_a 14.4606(16)
_cell_length_b 15.1842(16)
_cell_length_c 19.5168(18)
_cell_measurement_reflns_used 9933
_cell_measurement_temperature 200(2)
_cell_measurement_theta_max 21.675
_cell_measurement_theta_min 2.222
_cell_volume 4213.2(8)
_computing_molecular_graphics 'Ortep-3 for Windows (Farrugia, 1997)'
_computing_publication_material 'WinGX publication routines (Farrugia, 2005)'
_computing_structure_refinement 'SHELXL-2014/7 (Sheldrick, 2014)'
_computing_structure_solution 'SHELXL-2014/7 (Sheldrick, 2014)'
_diffrn_ambient_temperature 200(2)
_diffrn_measured_fraction_theta_full 0.997
_diffrn_measured_fraction_theta_max 0.997
_diffrn_measurement_device_type 'D8 Venture'
_diffrn_radiation_monochromator graphite
_diffrn_radiation_source 'fine-focus sealed tube'
_diffrn_radiation_type MoK\a
_diffrn_radiation_wavelength 0.71073
_diffrn_reflns_av_R_equivalents 0.0894
_diffrn_reflns_av_sigmaI/netI 0.0775
_diffrn_reflns_limit_h_max 17
_diffrn_reflns_limit_h_min -17
_diffrn_reflns_limit_k_max 18
_diffrn_reflns_limit_k_min -18
_diffrn_reflns_limit_l_max 23
_diffrn_reflns_limit_l_min -22
_diffrn_reflns_number 84778
_diffrn_reflns_theta_full 25.07
_diffrn_reflns_theta_max 25.07
_diffrn_reflns_theta_min 2.12
_exptl_absorpt_coefficient_mu 0.955
_exptl_absorpt_correction_T_max 0.9719
_exptl_absorpt_correction_T_min 0.9022
_exptl_absorpt_correction_type multi-scan
_exptl_absorpt_process_details SADABS
_exptl_crystal_colour red
_exptl_crystal_density_diffrn 1.189
_exptl_crystal_density_method 'not measured'
_exptl_crystal_description prism
_exptl_crystal_F_000 1504
_exptl_crystal_size_max 0.11
_exptl_crystal_size_mid 0.05
_exptl_crystal_size_min 0.03
_platon_squeeze_details
;
;
_refine_diff_density_max 1.088
_refine_diff_density_min -0.935
_refine_diff_density_rms 0.085
_refine_ls_extinction_method none
_refine_ls_goodness_of_fit_ref 0.881
_refine_ls_hydrogen_treatment constr
_refine_ls_matrix_type full
_refine_ls_number_parameters 814
_refine_ls_number_reflns 14916
_refine_ls_number_restraints 0
_refine_ls_restrained_S_all 0.881
_refine_ls_R_factor_all 0.0928
_refine_ls_R_factor_gt 0.0492
_refine_ls_shift/su_max 0.001
_refine_ls_shift/su_mean 0.000
_refine_ls_structure_factor_coef Fsqd
_refine_ls_weighting_details 'calc w=1/[\s^2^(Fo^2^)+(0.0787P)^2^+0.0000P] where P=(Fo^2^+2Fc^2^)/3'
_refine_ls_weighting_scheme calc
_refine_ls_wR_factor_gt 0.1177
_refine_ls_wR_factor_ref 0.1382
_reflns_number_gt 8881
_reflns_number_total 14916
_reflns_threshold_expression >2sigma(I)
_cod_data_source_file d0cc02699a2.cif
_cod_data_source_block d20457
_cod_depositor_comments 'Adding full bibliography for 7126517--7126522.cif.'
_cod_database_code 7126519

loop_
_symmetry_equiv_pos_as_xyz
'x, y, z'
'-x, -y, -z'

loop_
_atom_site_label
_atom_site_type_symbol
_atom_site_fract_x
_atom_site_fract_y
_atom_site_fract_z
_atom_site_U_iso_or_equiv
_atom_site_adp_type
_atom_site_occupancy
_atom_site_symmetry_multiplicity
_atom_site_calc_flag
_atom_site_refinement_flags
_atom_site_disorder_assembly
_atom_site_disorder_group
C1 C 0.5861(4) 1.0315(4) 0.9377(3) 0.0524(14) Uani 1 1 d . . .
H1 H 0.5238 1.0165 0.9448 0.063 Uiso 1 1 calc R . .
C2 C 0.6097(4) 1.1179(4) 0.9291(3) 0.0603(15) Uani 1 1 d . . .
H2 H 0.5654 1.1618 0.9303 0.072 Uiso 1 1 calc R . .
C3 C 0.6992(4) 1.1389(4) 0.9186(3) 0.0655(17) Uani 1 1 d . . .
H3 H 0.7180 1.1984 0.9131 0.079 Uiso 1 1 calc R . .
C4 C 0.7624(4) 1.0738(3) 0.9160(3) 0.0585(15) Uani 1 1 d . . .
H4 H 0.8246 1.0883 0.9084 0.070 Uiso 1 1 calc R . .
C5 C 0.7342(3) 0.9867(3) 0.9246(3) 0.0459(12) Uani 1 1 d . . .
C6 C 0.7936(3) 0.9125(3) 0.9258(2) 0.0404(12) Uani 1 1 d . . .
C7 C 0.8837(3) 0.9004(3) 0.9122(3) 0.0449(12) Uani 1 1 d . . .
C8 C 0.9453(3) 0.9642(3) 0.8841(3) 0.0459(13) Uani 1 1 d . . .
C9 C 0.9141(4) 0.9985(4) 0.8212(3) 0.0626(16) Uani 1 1 d . . .
H9 H 0.8549 0.9780 0.7952 0.075 Uiso 1 1 calc R . .
C10 C 0.9697(5) 1.0629(4) 0.7961(3) 0.0780(19) Uani 1 1 d . . .
H10 H 0.9489 1.0855 0.7528 0.094 Uiso 1 1 calc R . .
C11 C 1.0565(4) 1.0939(4) 0.8353(4) 0.0804(15) Uani 1 1 d . . .
H11 H 1.0934 1.1396 0.8198 0.096 Uiso 1 1 calc R . .
C12 C 1.0873(4) 1.0581(4) 0.8955(3) 0.0576(15) Uani 1 1 d . . .
H12 H 1.1468 1.0777 0.9214 0.069 Uiso 1 1 calc R . .
C13 C 1.0329(4) 0.9934(3) 0.9195(3) 0.0506(13) Uani 1 1 d . . .
H13 H 1.0563 0.9685 0.9613 0.061 Uiso 1 1 calc R . .
C14 C 0.9060(3) 0.8145(3) 0.9303(3) 0.0446(12) Uani 1 1 d . . .
C15 C 0.9962(4) 0.7743(3) 0.9268(3) 0.0521(14) Uani 1 1 d . . .
C16 C 1.0325(4) 0.7675(4) 0.8651(4) 0.0701(17) Uani 1 1 d . . .
H16 H 0.9986 0.7885 0.8248 0.084 Uiso 1 1 calc R . .
C17 C 1.1176(5) 0.7305(4) 0.8610(4) 0.085(2) Uani 1 1 d . . .
H17 H 1.1416 0.7267 0.8182 0.102 Uiso 1 1 calc R . .
C18 C 1.1662(5) 0.6999(4) 0.9181(5) 0.0804(15) Uani 1 1 d . . .
H18 H 1.2240 0.6738 0.9152 0.096 Uiso 1 1 calc R . .
C19 C 1.1333(5) 0.7062(4) 0.9788(5) 0.091(3) Uani 1 1 d . . .
H19 H 1.1679 0.6841 1.0184 0.109 Uiso 1 1 calc R . .
C20 C 1.0484(4) 0.7449(3) 0.9849(3) 0.0649(17) Uani 1 1 d . . .
H20 H 1.0270 0.7509 1.0286 0.078 Uiso 1 1 calc R . .
C21 C 0.8257(3) 0.7781(3) 0.9529(3) 0.0431(12) Uani 1 1 d . . .
C22 C 0.7971(4) 0.6907(3) 0.9723(3) 0.0483(13) Uani 1 1 d . . .
C23 C 0.8523(4) 0.6191(3) 0.9784(3) 0.0598(16) Uani 1 1 d . . .
H23 H 0.9155 0.6240 0.9704 0.072 Uiso 1 1 calc R . .
C24 C 0.8137(4) 0.5396(4) 0.9965(4) 0.0741(19) Uani 1 1 d . . .
H24 H 0.8513 0.4903 1.0017 0.089 Uiso 1 1 calc R . .
C25 C 0.7234(4) 0.5324(4) 1.0067(4) 0.0710(18) Uani 1 1 d . . .
H25 H 0.6969 0.4785 1.0189 0.085 Uiso 1 1 calc R . .
C26 C 0.6709(4) 0.6046(3) 0.9991(3) 0.0623(16) Uani 1 1 d . . .
H26 H 0.6070 0.5993 1.0053 0.075 Uiso 1 1 calc R . .
C27 C 0.7344(4) 0.6634(4) 0.7984(3) 0.0565(14) Uani 1 1 d . . .
H27 H 0.7173 0.6200 0.8274 0.068 Uiso 1 1 calc R . .
C28 C 0.8135(4) 0.6533(4) 0.7681(3) 0.0670(17) Uani 1 1 d . . .
H28 H 0.8499 0.6035 0.7751 0.080 Uiso 1 1 calc R . .
C29 C 0.8388(4) 0.7184(4) 0.7267(3) 0.0664(17) Uani 1 1 d . . .
H29 H 0.8937 0.7141 0.7057 0.080 Uiso 1 1 calc R . .
C30 C 0.7846(4) 0.7874(4) 0.7166(3) 0.0565(15) Uani 1 1 d . . .
H30 H 0.8014 0.8315 0.6880 0.068 Uiso 1 1 calc R . .
C31 C 0.7043(4) 0.7947(3) 0.7476(3) 0.0494(13) Uani 1 1 d . . .
C32 C 0.6397(4) 0.8638(3) 0.7403(3) 0.0488(13) Uani 1 1 d . . .
C33 C 0.6335(4) 0.9403(4) 0.7034(3) 0.0557(15) Uani 1 1 d . . .
C34 C 0.6932(4) 0.9721(4) 0.6552(3) 0.0581(15) Uani 1 1 d . . .
C35 C 0.6950(5) 0.9293(5) 0.5918(4) 0.088(2) Uani 1 1 d . . .
H35 H 0.6596 0.8743 0.5794 0.105 Uiso 1 1 calc R . .
C36 C 0.7468(7) 0.9631(6) 0.5440(4) 0.113(3) Uani 1 1 d . . .
H36 H 0.7454 0.9316 0.4997 0.135 Uiso 1 1 calc R . .
C37 C 0.7979(6) 1.0386(6) 0.5601(5) 0.096(3) Uani 1 1 d . . .
H37 H 0.8326 1.0616 0.5272 0.115 Uiso 1 1 calc R . .
C38 C 0.8009(5) 1.0834(5) 0.6235(5) 0.086(2) Uani 1 1 d . . .
H38 H 0.8396 1.1365 0.6355 0.103 Uiso 1 1 calc R . .
C39 C 0.7471(4) 1.0518(4) 0.6716(3) 0.0697(18) Uani 1 1 d . . .
H39 H 0.7476 1.0847 0.7153 0.084 Uiso 1 1 calc R . .
C40 C 0.5550(4) 0.9825(3) 0.7217(3) 0.0538(14) Uani 1 1 d . . .
C41 C 0.5200(4) 1.0639(4) 0.6929(3) 0.0590(15) Uani 1 1 d . . .
C42 C 0.5244(5) 1.1424(4) 0.7332(4) 0.079(2) Uani 1 1 d . . .
H42 H 0.5497 1.1448 0.7812 0.095 Uiso 1 1 calc R . .
C43 C 0.4929(6) 1.2187(5) 0.7056(5) 0.100(3) Uani 1 1 d . . .
H43 H 0.4975 1.2727 0.7344 0.119 Uiso 1 1 calc R . .
C44 C 0.4557(6) 1.2161(6) 0.6380(5) 0.103(3) Uani 1 1 d . . .
H44 H 0.4340 1.2683 0.6191 0.124 Uiso 1 1 calc R . .
C45 C 0.4493(6) 1.1394(7) 0.5968(4) 0.108(3) Uani 1 1 d . . .
H45 H 0.4219 1.1376 0.5493 0.130 Uiso 1 1 calc R . .
C46 C 0.4825(5) 1.0634(5) 0.6236(3) 0.087(2) Uani 1 1 d . . .
H46 H 0.4794 1.0102 0.5939 0.104 Uiso 1 1 calc R . .
C47 C 0.5159(4) 0.9312(3) 0.7680(3) 0.0485(13) Uani 1 1 d . . .
C48 C 0.4344(4) 0.9342(3) 0.8022(3) 0.0497(13) Uani 1 1 d . . .
C49 C 0.3711(4) 0.9993(4) 0.7989(3) 0.0636(16) Uani 1 1 d . . .
H49 H 0.3781 1.0471 0.7713 0.076 Uiso 1 1 calc R . .
C50 C 0.2982(4) 0.9942(4) 0.8356(3) 0.0706(18) Uani 1 1 d . . .
H50 H 0.2545 1.0389 0.8334 0.085 Uiso 1 1 calc R . .
C51 C 0.2869(4) 0.9243(4) 0.8764(3) 0.0683(17) Uani 1 1 d . . .
H51 H 0.2362 0.9205 0.9021 0.082 Uiso 1 1 calc R . .
C52 C 0.3512(4) 0.8616(4) 0.8780(3) 0.0559(15) Uani 1 1 d . . .
H52 H 0.3446 0.8136 0.9055 0.067 Uiso 1 1 calc R . .
C53 C 0.3543(5) 0.7958(5) 0.6511(4) 0.085(2) Uani 1 1 d . . .
H53 H 0.3147 0.8098 0.6846 0.102 Uiso 1 1 calc R . .
C54 C 0.3514(6) 0.8450(5) 0.5931(4) 0.095(2) Uani 1 1 d . . .
H54 H 0.3113 0.8924 0.5872 0.114 Uiso 1 1 calc R . .
C55 C 0.4084(6) 0.8224(5) 0.5452(4) 0.094(2) Uani 1 1 d . . .
H55 H 0.4069 0.8539 0.5050 0.113 Uiso 1 1 calc R . .
C56 C 0.4681(5) 0.7544(4) 0.5543(3) 0.0784(19) Uani 1 1 d . . .
H56 H 0.5075 0.7390 0.5210 0.094 Uiso 1 1 calc R . .
C57 C 0.4689(5) 0.7088(4) 0.6143(3) 0.0672(17) Uani 1 1 d . . .
C58 C 0.5251(5) 0.6364(4) 0.6306(3) 0.0618(16) Uani 1 1 d . . .
C59 C 0.5952(5) 0.5927(4) 0.5996(3) 0.0664(17) Uani 1 1 d . . .
C60 C 0.6354(5) 0.6118(4) 0.5369(3) 0.0699(18) Uani 1 1 d . . .
C61 C 0.6986(6) 0.6826(5) 0.5382(4) 0.098(3) Uani 1 1 d . . .
H61 H 0.7116 0.7236 0.5784 0.117 Uiso 1 1 calc R . .
C62 C 0.7436(6) 0.6954(5) 0.4820(4) 0.104(3) Uani 1 1 d . . .
H62 H 0.7869 0.7449 0.4836 0.125 Uiso 1 1 calc R . .
C63 C 0.7256(7) 0.6366(6) 0.4239(4) 0.105(3) Uani 1 1 d . . .
H63 H 0.7573 0.6444 0.3854 0.126 Uiso 1 1 calc R . .
C64 C 0.6632(6) 0.5681(6) 0.4219(4) 0.105(3) Uani 1 1 d . . .
H64 H 0.6494 0.5281 0.3811 0.126 Uiso 1 1 calc R . .
C65 C 0.6193(6) 0.5549(5) 0.4771(4) 0.088(2) Uani 1 1 d . . .
H65 H 0.5761 0.5050 0.4745 0.105 Uiso 1 1 calc R . .
C66 C 0.6208(5) 0.5225(4) 0.6408(3) 0.0657(16) Uani 1 1 d . . .
C67 C 0.6876(6) 0.4584(4) 0.6258(3) 0.0751(19) Uani 1 1 d . . .
C68 C 0.7767(6) 0.4819(5) 0.6180(4) 0.091(2) Uani 1 1 d . . .
H68 H 0.7977 0.5427 0.6239 0.110 Uiso 1 1 calc R . .
C69 C 0.8379(7) 0.4191(7) 0.6017(5) 0.123(3) Uani 1 1 d . . .
H69 H 0.9005 0.4375 0.5977 0.148 Uiso 1 1 calc R . .
C70 C 0.8098(9) 0.3305(6) 0.5913(5) 0.125(3) Uani 1 1 d . . .
H70 H 0.8506 0.2881 0.5768 0.150 Uiso 1 1 calc R . .
C71 C 0.7219(8) 0.3053(5) 0.6023(4) 0.111(3) Uani 1 1 d . . .
H71 H 0.7028 0.2441 0.5998 0.133 Uiso 1 1 calc R . .
C72 C 0.6607(6) 0.3682(4) 0.6170(4) 0.092(2) Uani 1 1 d . . .
H72 H 0.5982 0.3495 0.6213 0.110 Uiso 1 1 calc R . .
C73 C 0.5680(5) 0.5294(4) 0.6956(3) 0.0651(17) Uani 1 1 d . . .
C74 C 0.5689(5) 0.4846(4) 0.7608(3) 0.0709(18) Uani 1 1 d . . .
C75 C 0.6304(5) 0.4196(4) 0.7813(4) 0.084(2) Uani 1 1 d . . .
H75 H 0.6757 0.4000 0.7540 0.101 Uiso 1 1 calc R . .
C76 C 0.6209(7) 0.3853(5) 0.8451(4) 0.098(3) Uani 1 1 d . . .
H76 H 0.6598 0.3403 0.8611 0.118 Uiso 1 1 calc R . .
C77 C 0.5570(7) 0.4156(5) 0.8837(4) 0.098(3) Uani 1 1 d . . .
H77 H 0.5511 0.3920 0.9266 0.118 Uiso 1 1 calc R . .
C78 C 0.5020(5) 0.4792(4) 0.8610(4) 0.082(2) Uani 1 1 d . . .
H78 H 0.4579 0.5002 0.8889 0.099 Uiso 1 1 calc R . .
Cl1 Cl 0.42277(10) 0.66511(10) 0.94835(9) 0.0708(5) Uani 1 1 d . . .
N1 N 0.6456(3) 0.9669(3) 0.9367(2) 0.0452(10) Uani 1 1 d . . .
N2 N 0.7587(3) 0.8380(2) 0.9500(2) 0.0438(10) Uani 1 1 d . . .
N3 N 0.7063(3) 0.6831(3) 0.9832(2) 0.0509(11) Uani 1 1 d . . .
N4 N 0.6803(3) 0.7319(3) 0.7889(2) 0.0500(11) Uani 1 1 d . . .
N5 N 0.5691(3) 0.8604(3) 0.7788(2) 0.0493(11) Uani 1 1 d . . .
N6 N 0.4243(3) 0.8652(3) 0.8419(2) 0.0496(11) Uani 1 1 d . . .
N7 N 0.4112(4) 0.7296(3) 0.6607(3) 0.0673(14) Uani 1 1 d . . .
N8 N 0.5111(4) 0.5968(3) 0.6890(2) 0.0640(13) Uani 1 1 d . . .
N9 N 0.5065(4) 0.5145(3) 0.8007(3) 0.0703(14) Uani 1 1 d . . .
Sn1 Sn 0.62314(3) 0.81719(2) 0.980687(18) 0.04734(12) Uani 1 1 d . . .
Sn2 Sn 0.53921(2) 0.75773(2) 0.841749(19) 0.04641(12) Uani 1 1 d . . .
Sn3 Sn 0.41078(3) 0.62894(3) 0.75664(2) 0.06897(15) Uani 1 1 d . . .

loop_
_atom_site_aniso_label
_atom_site_aniso_U_11
_atom_site_aniso_U_22
_atom_site_aniso_U_33
_atom_site_aniso_U_23
_atom_site_aniso_U_13
_atom_site_aniso_U_12
C1 0.047(3) 0.060(4) 0.052(3) 0.004(3) 0.012(3) 0.013(3)
C2 0.065(4) 0.052(4) 0.065(4) 0.009(3) 0.005(3) 0.024(3)
C3 0.061(4) 0.041(3) 0.095(5) 0.011(3) 0.010(4) 0.007(3)
C4 0.051(3) 0.051(3) 0.074(4) 0.014(3) 0.007(3) -0.001(3)
C5 0.042(3) 0.047(3) 0.048(3) 0.005(2) 0.002(2) 0.001(2)
C6 0.038(3) 0.036(3) 0.046(3) 0.005(2) 0.003(2) -0.002(2)
C7 0.037(3) 0.041(3) 0.055(3) 0.007(2) 0.002(2) -0.005(2)
C8 0.037(3) 0.048(3) 0.054(3) 0.010(3) 0.008(2) 0.000(2)
C9 0.048(3) 0.057(3) 0.082(4) 0.014(3) 0.007(3) -0.006(3)
C10 0.080(5) 0.083(5) 0.078(5) 0.031(4) 0.020(4) 0.001(4)
C11 0.054(3) 0.061(3) 0.130(5) 0.022(3) 0.021(3) -0.001(2)
C12 0.041(3) 0.063(4) 0.068(4) 0.005(3) 0.011(3) -0.007(3)
C13 0.043(3) 0.048(3) 0.063(4) 0.006(3) 0.014(3) 0.002(3)
C14 0.033(3) 0.044(3) 0.056(3) 0.006(2) 0.006(2) 0.001(2)
C15 0.036(3) 0.042(3) 0.077(4) 0.011(3) 0.004(3) 0.001(2)
C16 0.042(4) 0.064(4) 0.105(5) 0.006(4) 0.018(4) 0.003(3)
C17 0.064(5) 0.071(4) 0.125(7) 0.000(4) 0.036(4) -0.004(4)
C18 0.054(3) 0.061(3) 0.130(5) 0.022(3) 0.021(3) -0.001(2)
C19 0.052(4) 0.051(4) 0.161(8) 0.038(4) -0.025(5) -0.004(3)
C20 0.052(4) 0.047(3) 0.091(5) 0.011(3) -0.008(3) 0.004(3)
C21 0.040(3) 0.040(3) 0.048(3) 0.004(2) 0.000(2) 0.004(2)
C22 0.046(3) 0.039(3) 0.060(4) 0.012(3) 0.004(3) 0.000(2)
C23 0.043(3) 0.040(3) 0.095(5) 0.016(3) 0.002(3) 0.001(3)
C24 0.062(4) 0.046(3) 0.114(6) 0.025(3) 0.007(4) 0.004(3)
C25 0.060(4) 0.048(4) 0.106(5) 0.023(3) 0.010(4) -0.004(3)
C26 0.059(4) 0.046(3) 0.083(4) 0.023(3) 0.012(3) -0.005(3)
C27 0.062(4) 0.050(3) 0.058(4) 0.004(3) 0.013(3) 0.001(3)
C28 0.062(4) 0.058(4) 0.083(5) 0.003(3) 0.015(3) 0.014(3)
C29 0.055(4) 0.074(4) 0.074(4) -0.002(3) 0.028(3) -0.002(3)
C30 0.051(4) 0.063(4) 0.059(4) 0.010(3) 0.018(3) 0.001(3)
C31 0.052(3) 0.050(3) 0.045(3) 0.000(3) 0.010(3) -0.009(3)
C32 0.050(3) 0.049(3) 0.047(3) 0.001(3) 0.009(3) 0.002(3)
C33 0.058(4) 0.062(4) 0.048(3) 0.015(3) 0.011(3) -0.011(3)
C34 0.067(4) 0.064(4) 0.050(4) 0.020(3) 0.019(3) 0.011(3)
C35 0.101(6) 0.097(5) 0.069(5) 0.013(4) 0.030(4) -0.015(4)
C36 0.154(8) 0.123(7) 0.070(5) 0.018(5) 0.045(5) -0.010(6)
C37 0.092(6) 0.122(7) 0.093(6) 0.056(6) 0.048(5) 0.022(5)
C38 0.063(4) 0.081(5) 0.125(7) 0.052(5) 0.031(4) 0.004(4)
C39 0.062(4) 0.066(4) 0.087(5) 0.032(4) 0.017(3) 0.001(3)
C40 0.052(4) 0.055(3) 0.055(3) 0.019(3) 0.007(3) -0.004(3)
C41 0.054(4) 0.069(4) 0.058(4) 0.026(3) 0.011(3) 0.003(3)
C42 0.091(5) 0.062(4) 0.083(5) 0.027(4) -0.006(4) -0.002(4)
C43 0.115(7) 0.062(4) 0.120(7) 0.036(5) 0.000(5) 0.006(4)
C44 0.094(6) 0.100(6) 0.129(8) 0.070(6) 0.021(6) 0.015(5)
C45 0.124(7) 0.133(7) 0.074(6) 0.058(6) 0.006(5) 0.028(6)
C46 0.122(6) 0.079(5) 0.058(4) 0.025(4) 0.002(4) 0.008(4)
C47 0.047(3) 0.050(3) 0.052(3) 0.019(3) 0.008(3) 0.004(3)
C48 0.050(3) 0.050(3) 0.047(3) 0.012(3) 0.001(3) -0.004(3)
C49 0.054(4) 0.069(4) 0.072(4) 0.030(3) 0.010(3) 0.013(3)
C50 0.056(4) 0.065(4) 0.101(5) 0.030(4) 0.026(4) 0.021(3)
C51 0.054(4) 0.071(4) 0.088(5) 0.021(4) 0.028(3) 0.010(3)
C52 0.043(3) 0.057(3) 0.073(4) 0.019(3) 0.018(3) 0.006(3)
C53 0.093(5) 0.088(5) 0.068(5) -0.003(4) -0.006(4) 0.022(4)
C54 0.107(6) 0.103(6) 0.074(5) 0.010(5) -0.003(5) 0.039(5)
C55 0.132(7) 0.087(5) 0.061(5) 0.018(4) -0.006(5) 0.034(5)
C56 0.097(5) 0.082(5) 0.055(4) 0.006(4) 0.001(4) 0.017(4)
C57 0.080(5) 0.063(4) 0.053(4) 0.000(3) -0.007(3) 0.001(3)
C58 0.077(4) 0.054(4) 0.051(4) 0.001(3) 0.002(3) 0.002(3)
C59 0.086(5) 0.051(4) 0.055(4) -0.005(3) -0.003(3) -0.003(3)
C60 0.097(5) 0.057(4) 0.056(4) 0.013(3) 0.007(4) 0.014(4)
C61 0.151(8) 0.080(5) 0.060(5) 0.011(4) 0.016(5) -0.021(5)
C62 0.143(8) 0.088(5) 0.085(6) 0.024(5) 0.029(5) -0.014(5)
C63 0.145(8) 0.101(6) 0.076(6) 0.016(5) 0.034(5) 0.017(6)
C64 0.121(7) 0.102(6) 0.087(6) -0.026(5) 0.021(5) 0.008(6)
C65 0.105(6) 0.081(5) 0.073(5) -0.020(4) 0.020(4) -0.002(4)
C66 0.086(5) 0.050(4) 0.060(4) 0.005(3) 0.007(4) 0.006(3)
C67 0.098(6) 0.063(4) 0.063(4) 0.011(3) 0.007(4) 0.010(4)
C68 0.118(7) 0.063(4) 0.101(6) 0.007(4) 0.039(5) 0.021(5)
C69 0.121(8) 0.113(7) 0.147(9) 0.023(6) 0.045(6) 0.024(6)
C70 0.162(10) 0.083(7) 0.142(9) 0.012(6) 0.050(8) 0.039(7)
C71 0.152(9) 0.065(5) 0.112(7) -0.008(5) 0.012(6) 0.027(6)
C72 0.113(6) 0.056(4) 0.098(6) -0.001(4) -0.008(5) 0.020(4)
C73 0.085(5) 0.047(3) 0.060(4) 0.003(3) 0.002(3) -0.002(3)
C74 0.097(5) 0.044(3) 0.066(4) 0.005(3) -0.001(4) -0.012(3)
C75 0.099(6) 0.068(4) 0.083(5) 0.013(4) 0.001(4) -0.002(4)
C76 0.147(8) 0.064(5) 0.076(5) 0.025(4) -0.014(5) 0.006(5)
C77 0.138(8) 0.080(5) 0.078(6) 0.022(5) 0.012(5) -0.001(5)
C78 0.108(6) 0.067(4) 0.070(5) 0.016(4) 0.010(4) -0.023(4)
Cl1 0.0524(9) 0.0777(10) 0.0917(12) 0.0423(9) 0.0230(8) 0.0040(7)
N1 0.045(3) 0.046(2) 0.045(3) 0.003(2) 0.010(2) 0.006(2)
N2 0.043(2) 0.038(2) 0.051(3) 0.0046(19) 0.007(2) -0.001(2)
N3 0.042(3) 0.051(3) 0.059(3) 0.010(2) 0.005(2) 0.000(2)
N4 0.047(3) 0.048(3) 0.057(3) 0.007(2) 0.014(2) 0.001(2)
N5 0.051(3) 0.053(3) 0.045(3) 0.013(2) 0.010(2) 0.005(2)
N6 0.042(3) 0.055(3) 0.051(3) 0.016(2) 0.001(2) 0.004(2)
N7 0.075(4) 0.066(3) 0.055(3) 0.006(3) -0.012(3) 0.004(3)
N8 0.083(4) 0.050(3) 0.055(3) 0.005(2) -0.003(3) 0.000(3)
N9 0.090(4) 0.051(3) 0.067(4) 0.005(3) 0.010(3) -0.013(3)
Sn1 0.0455(2) 0.0518(2) 0.0471(2) 0.01012(17) 0.01142(17) 0.00389(17)
Sn2 0.0431(2) 0.0486(2) 0.0483(2) 0.01208(17) 0.00719(17) -0.00250(16)
Sn3 0.0621(3) 0.0679(3) 0.0715(3) 0.0040(2) 0.0008(2) -0.0148(2)

loop_
_atom_type_symbol
_atom_type_description
_atom_type_scat_dispersion_real
_atom_type_scat_dispersion_imag
_atom_type_scat_source
C C 0.0033 0.0016 'International Tables Vol C Tables 4.2.6.8 and 6.1.1.4'
H H 0.0000 0.0000 'International Tables Vol C Tables 4.2.6.8 and 6.1.1.4'
Cl Cl 0.1484 0.1585 'International Tables Vol C Tables 4.2.6.8 and 6.1.1.4'
N N 0.0061 0.0033 'International Tables Vol C Tables 4.2.6.8 and 6.1.1.4'
O O 0.0106 0.0060 'International Tables Vol C Tables 4.2.6.8 and 6.1.1.4'
Sn Sn -0.6537 1.4246 'International Tables Vol C Tables 4.2.6.8 and 6.1.1.4'
K K 0.2009 0.2494 'International Tables Vol C Tables 4.2.6.8 and 6.1.1.4'

loop_
_geom_angle_atom_site_label_1
_geom_angle_atom_site_label_2
_geom_angle_atom_site_label_3
_geom_angle
_geom_angle_site_symmetry_1
_geom_angle_site_symmetry_3
_geom_angle_publ_flag
N1 C1 C2 123.8(5) . . ?
N1 C1 H1 118.1 . . ?
C2 C1 H1 118.1 . . ?
C3 C2 C1 117.8(5) . . ?
C3 C2 H2 121.1 . . ?
C1 C2 H2 121.1 . . ?
C2 C3 C4 120.3(5) . . ?
C2 C3 H3 119.9 . . ?
C4 C3 H3 119.9 . . ?
C3 C4 C5 119.4(5) . . ?
C3 C4 H4 120.3 . . ?
C5 C4 H4 120.3 . . ?
N1 C5 C4 119.8(5) . . ?
N1 C5 C6 114.6(4) . . ?
C4 C5 C6 125.5(5) . . ?
N2 C6 C7 109.6(4) . . ?
N2 C6 C5 115.7(4) . . ?
C7 C6 C5 134.5(4) . . ?
C6 C7 C14 107.0(4) . . ?
C6 C7 C8 126.9(4) . . ?
C14 C7 C8 126.1(5) . . ?
C13 C8 C9 118.4(5) . . ?
C13 C8 C7 121.8(5) . . ?
C9 C8 C7 119.8(5) . . ?
C10 C9 C8 120.2(5) . . ?
C10 C9 H9 119.9 . . ?
C8 C9 H9 119.9 . . ?
C9 C10 C11 119.6(6) . . ?
C9 C10 H10 120.2 . . ?
C11 C10 H10 120.2 . . ?
C12 C11 C10 119.5(6) . . ?
C12 C11 H11 120.2 . . ?
C10 C11 H11 120.2 . . ?
C11 C12 C13 120.7(5) . . ?
C11 C12 H12 119.7 . . ?
C13 C12 H12 119.7 . . ?
C12 C13 C8 121.4(5) . . ?
C12 C13 H13 119.3 . . ?
C8 C13 H13 119.3 . . ?
C21 C14 C7 105.6(4) . . ?
C21 C14 C15 128.3(4) . . ?
C7 C14 C15 126.1(4) . . ?
C16 C15 C20 117.9(6) . . ?
C16 C15 C14 120.5(5) . . ?
C20 C15 C14 121.6(5) . . ?
C15 C16 C17 121.3(7) . . ?
C15 C16 H16 119.4 . . ?
C17 C16 H16 119.4 . . ?
C18 C17 C16 119.8(7) . . ?
C18 C17 H17 120.1 . . ?
C16 C17 H17 120.1 . . ?
C19 C18 C17 120.3(7) . . ?
C19 C18 H18 119.8 . . ?
C17 C18 H18 119.8 . . ?
C18 C19 C20 121.1(7) . . ?
C18 C19 H19 119.4 . . ?
C20 C19 H19 119.4 . . ?
C15 C20 C19 119.6(7) . . ?
C15 C20 H20 120.2 . . ?
C19 C20 H20 120.2 . . ?
N2 C21 C14 109.6(4) . . ?
N2 C21 C22 115.4(4) . . ?
C14 C21 C22 134.7(5) . . ?
N3 C22 C23 120.2(4) . . ?
N3 C22 C21 113.6(4) . . ?
C23 C22 C21 126.1(5) . . ?
C22 C23 C24 119.0(5) . . ?
C22 C23 H23 120.5 . . ?
C24 C23 H23 120.5 . . ?
C25 C24 C23 120.5(6) . . ?
C25 C24 H24 119.8 . . ?
C23 C24 H24 119.8 . . ?
C24 C25 C26 118.6(5) . . ?
C24 C25 H25 120.7 . . ?
C26 C25 H25 120.7 . . ?
N3 C26 C25 122.7(5) . . ?
N3 C26 H26 118.7 . . ?
C25 C26 H26 118.7 . . ?
N4 C27 C28 122.9(5) . . ?
N4 C27 H27 118.5 . . ?
C28 C27 H27 118.5 . . ?
C27 C28 C29 118.0(5) . . ?
C27 C28 H28 121.0 . . ?
C29 C28 H28 121.0 . . ?
C30 C29 C28 119.6(5) . . ?
C30 C29 H29 120.2 . . ?
C28 C29 H29 120.2 . . ?
C29 C30 C31 120.6(5) . . ?
C29 C30 H30 119.7 . . ?
C31 C30 H30 119.7 . . ?
N4 C31 C30 119.8(5) . . ?
N4 C31 C32 113.8(5) . . ?
C30 C31 C32 126.4(5) . . ?
N5 C32 C33 109.0(5) . . ?
N5 C32 C31 116.2(4) . . ?
C33 C32 C31 134.7(5) . . ?
C40 C33 C32 105.8(4) . . ?
C40 C33 C34 124.9(5) . . ?
C32 C33 C34 129.3(5) . . ?
C35 C34 C39 116.9(5) . . ?
C35 C34 C33 122.5(6) . . ?
C39 C34 C33 120.5(5) . . ?
C34 C35 C36 122.3(7) . . ?
C34 C35 H35 118.9 . . ?
C36 C35 H35 118.9 . . ?
C37 C36 C35 120.4(8) . . ?
C37 C36 H36 119.8 . . ?
C35 C36 H36 119.8 . . ?
C36 C37 C38 120.1(7) . . ?
C36 C37 H37 120.0 . . ?
C38 C37 H37 120.0 . . ?
C37 C38 C39 120.5(7) . . ?
C37 C38 H38 119.8 . . ?
C39 C38 H38 119.8 . . ?
C34 C39 C38 119.8(7) . . ?
C34 C39 H39 120.1 . . ?
C38 C39 H39 120.1 . . ?
C47 C40 C33 107.7(5) . . ?
C47 C40 C41 127.9(5) . . ?
C33 C40 C41 124.4(5) . . ?
C42 C41 C46 117.4(6) . . ?
C42 C41 C40 121.8(5) . . ?
C46 C41 C40 120.8(6) . . ?
C41 C42 C43 121.4(7) . . ?
C41 C42 H42 119.3 . . ?
C43 C42 H42 119.3 . . ?
C44 C43 C42 120.0(8) . . ?
C44 C43 H43 120.0 . . ?
C42 C43 H43 120.0 . . ?
C43 C44 C45 120.1(7) . . ?
C43 C44 H44 119.9 . . ?
C45 C44 H44 119.9 . . ?
C44 C45 C46 120.2(8) . . ?
C44 C45 H45 119.9 . . ?
C46 C45 H45 119.9 . . ?
C41 C46 C45 120.8(7) . . ?
C41 C46 H46 119.6 . . ?
C45 C46 H46 119.6 . . ?
N5 C47 C40 108.2(5) . . ?
N5 C47 C48 116.0(4) . . ?
C40 C47 C48 135.7(5) . . ?
N6 C48 C49 120.4(5) . . ?
N6 C48 C47 113.5(5) . . ?
C49 C48 C47 126.1(5) . . ?
C50 C49 C48 119.4(5) . . ?
C50 C49 H49 120.3 . . ?
C48 C49 H49 120.3 . . ?
C49 C50 C51 121.0(5) . . ?
C49 C50 H50 119.5 . . ?
C51 C50 H50 119.5 . . ?
C52 C51 C50 117.5(5) . . ?
C52 C51 H51 121.2 . . ?
C50 C51 H51 121.2 . . ?
C51 C52 N6 122.6(5) . . ?
C51 C52 H52 118.7 . . ?
N6 C52 H52 118.7 . . ?
N7 C53 C54 121.9(7) . . ?
N7 C53 H53 119.0 . . ?
C54 C53 H53 119.0 . . ?
C55 C54 C53 117.7(7) . . ?
C55 C54 H54 121.2 . . ?
C53 C54 H54 121.2 . . ?
C54 C55 C56 121.3(7) . . ?
C54 C55 H55 119.4 . . ?
C56 C55 H55 119.4 . . ?
C55 C56 C57 118.1(7) . . ?
C55 C56 H56 120.9 . . ?
C57 C56 H56 120.9 . . ?
N7 C57 C56 120.7(6) . . ?
N7 C57 C58 114.3(6) . . ?
C56 C57 C58 125.0(7) . . ?
N8 C58 C59 109.0(5) . . ?
N8 C58 C57 116.2(6) . . ?
C59 C58 C57 134.9(6) . . ?
C58 C59 C66 106.2(6) . . ?
C58 C59 C60 129.4(6) . . ?
C66 C59 C60 124.3(6) . . ?
C61 C60 C65 116.7(6) . . ?
C61 C60 C59 121.0(6) . . ?
C65 C60 C59 121.9(6) . . ?
C60 C61 C62 121.1(7) . . ?
C60 C61 H61 119.4 . . ?
C62 C61 H61 119.4 . . ?
C63 C62 C61 119.9(8) . . ?
C63 C62 H62 120.1 . . ?
C61 C62 H62 120.1 . . ?
C64 C63 C62 119.4(8) . . ?
C64 C63 H63 120.3 . . ?
C62 C63 H63 120.3 . . ?
C63 C64 C65 120.9(8) . . ?
C63 C64 H64 119.5 . . ?
C65 C64 H64 119.5 . . ?
C64 C65 C60 121.9(7) . . ?
C64 C65 H65 119.1 . . ?
C60 C65 H65 119.1 . . ?
C73 C66 C59 105.8(6) . . ?
C73 C66 C67 129.6(6) . . ?
C59 C66 C67 124.6(6) . . ?
C68 C67 C72 116.9(7) . . ?
C68 C67 C66 122.9(6) . . ?
C72 C67 C66 120.2(7) . . ?
C67 C68 C69 121.4(8) . . ?
C67 C68 H68 119.3 . . ?
C69 C68 H68 119.3 . . ?
C70 C69 C68 121.2(9) . . ?
C70 C69 H69 119.4 . . ?
C68 C69 H69 119.4 . . ?
C71 C70 C69 118.2(9) . . ?
C71 C70 H70 120.9 . . ?
C69 C70 H70 120.9 . . ?
C70 C71 C72 120.1(8) . . ?
C70 C71 H71 119.9 . . ?
C72 C71 H71 119.9 . . ?
C71 C72 C67 122.0(8) . . ?
C71 C72 H72 119.0 . . ?
C67 C72 H72 119.0 . . ?
N8 C73 C66 110.8(5) . . ?
N8 C73 C74 115.1(6) . . ?
C66 C73 C74 133.7(6) . . ?
N9 C74 C75 122.1(6) . . ?
N9 C74 C73 113.6(6) . . ?
C75 C74 C73 124.2(7) . . ?
C74 C75 C76 115.9(7) . . ?
C74 C75 H75 122.0 . . ?
C76 C75 H75 122.0 . . ?
C77 C76 C75 120.9(7) . . ?
C77 C76 H76 119.6 . . ?
C75 C76 H76 119.6 . . ?
C76 C77 C78 119.4(8) . . ?
C76 C77 H77 120.3 . . ?
C78 C77 H77 120.3 . . ?
N9 C78 C77 123.0(8) . . ?
N9 C78 H78 118.5 . . ?
C77 C78 H78 118.5 . . ?
C1 N1 C5 118.9(4) . . ?
C1 N1 Sn1 125.8(3) . . ?
C5 N1 Sn1 113.9(3) . . ?
C21 N2 C6 108.1(4) . . ?
C21 N2 Sn1 125.0(3) . . ?
C6 N2 Sn1 126.9(3) . . ?
C26 N3 C22 119.1(4) . . ?
C26 N3 Sn1 124.5(4) . . ?
C22 N3 Sn1 116.2(3) . . ?
C27 N4 C31 119.0(5) . . ?
C27 N4 Sn2 125.7(3) . . ?
C31 N4 Sn2 115.3(3) . . ?
C32 N5 C47 109.3(4) . . ?
C32 N5 Sn2 126.1(3) . . ?
C47 N5 Sn2 124.5(3) . . ?
C52 N6 C48 119.1(4) . . ?
C52 N6 Sn2 124.6(3) . . ?
C48 N6 Sn2 116.3(3) . . ?
C53 N7 C57 120.2(6) . . ?
C53 N7 Sn3 124.2(5) . . ?
C57 N7 Sn3 115.4(4) . . ?
C73 N8 C58 108.1(5) . . ?
C73 N8 Sn3 124.7(4) . . ?
C58 N8 Sn3 127.1(4) . . ?
C78 N9 C74 118.6(6) . . ?
C78 N9 Sn3 125.0(5) . . ?
C74 N9 Sn3 116.4(4) . . ?
N2 Sn1 N3 69.02(14) . . ?
N2 Sn1 N1 67.70(14) . . ?
N3 Sn1 N1 136.11(14) . . ?
N2 Sn1 Sn2 91.97(11) . . ?
N3 Sn1 Sn2 88.08(10) . . ?
N1 Sn1 Sn2 86.39(9) . . ?
N5 Sn2 N6 69.63(15) . . ?
N5 Sn2 N4 68.42(15) . . ?
N6 Sn2 N4 138.05(14) . . ?
N5 Sn2 Sn1 106.50(12) . . ?
N6 Sn2 Sn1 92.03(10) . . ?
N4 Sn2 Sn1 100.08(10) . . ?
N5 Sn2 Sn3 107.57(12) . . ?
N6 Sn2 Sn3 92.64(10) . . ?
N4 Sn2 Sn3 99.32(10) . . ?
Sn1 Sn2 Sn3 145.070(16) . . ?
N8 Sn3 N9 69.46(18) . . ?
N8 Sn3 N7 66.89(18) . . ?
N9 Sn3 N7 135.92(19) . . ?
N8 Sn3 Sn2 92.50(12) . . ?
N9 Sn3 Sn2 88.86(12) . . ?
N7 Sn3 Sn2 87.12(11) . . ?

loop_
_geom_bond_atom_site_label_1
_geom_bond_atom_site_label_2
_geom_bond_distance
_geom_bond_site_symmetry_2
_geom_bond_publ_flag
C1 N1 1.338(6) . ?
C1 C2 1.369(7) . ?
C1 H1 0.9500 . ?
C2 C3 1.366(8) . ?
C2 H2 0.9500 . ?
C3 C4 1.383(7) . ?
C3 H3 0.9500 . ?
C4 C5 1.397(7) . ?
C4 H4 0.9500 . ?
C5 N1 1.360(6) . ?
C5 C6 1.451(7) . ?
C6 N2 1.362(5) . ?
C6 C7 1.387(7) . ?
C7 C14 1.419(6) . ?
C7 C8 1.476(6) . ?
C8 C13 1.381(7) . ?
C8 C9 1.395(7) . ?
C9 C10 1.400(7) . ?
C9 H9 0.9500 . ?
C10 C11 1.405(8) . ?
C10 H10 0.9500 . ?
C11 C12 1.359(8) . ?
C11 H11 0.9500 . ?
C12 C13 1.383(7) . ?
C12 H12 0.9500 . ?
C13 H13 0.9500 . ?
C14 C21 1.406(6) . ?
C14 C15 1.477(7) . ?
C15 C16 1.381(8) . ?
C15 C20 1.383(7) . ?
C16 C17 1.389(8) . ?
C16 H16 0.9500 . ?
C17 C18 1.355(9) . ?
C17 H17 0.9500 . ?
C18 C19 1.340(10) . ?
C18 H18 0.9500 . ?
C19 C20 1.404(9) . ?
C19 H19 0.9500 . ?
C20 H20 0.9500 . ?
C21 N2 1.360(6) . ?
C21 C22 1.467(6) . ?
C22 N3 1.362(6) . ?
C22 C23 1.383(7) . ?
C23 C24 1.399(7) . ?
C23 H23 0.9500 . ?
C24 C25 1.350(8) . ?
C24 H24 0.9500 . ?
C25 C26 1.371(7) . ?
C25 H25 0.9500 . ?
C26 N3 1.350(6) . ?
C26 H26 0.9500 . ?
C27 N4 1.341(6) . ?
C27 C28 1.375(8) . ?
C27 H27 0.9500 . ?
C28 C29 1.395(8) . ?
C28 H28 0.9500 . ?
C29 C30 1.350(7) . ?
C29 H29 0.9500 . ?
C30 C31 1.394(7) . ?
C30 H30 0.9500 . ?
C31 N4 1.363(6) . ?
C31 C32 1.442(7) . ?
C32 N5 1.355(6) . ?
C32 C33 1.416(7) . ?
C33 C40 1.409(8) . ?
C33 C34 1.462(7) . ?
C34 C35 1.356(8) . ?
C34 C39 1.393(8) . ?
C35 C36 1.394(9) . ?
C35 H35 0.9500 . ?
C36 C37 1.320(10) . ?
C36 H36 0.9500 . ?
C37 C38 1.357(10) . ?
C37 H37 0.9500 . ?
C38 C39 1.404(8) . ?
C38 H38 0.9500 . ?
C39 H39 0.9500 . ?
C40 C47 1.402(7) . ?
C40 C41 1.481(7) . ?
C41 C42 1.366(8) . ?
C41 C46 1.378(8) . ?
C42 C43 1.386(8) . ?
C42 H42 0.9500 . ?
C43 C44 1.344(11) . ?
C43 H43 0.9500 . ?
C44 C45 1.350(11) . ?
C44 H44 0.9500 . ?
C45 C46 1.384(9) . ?
C45 H45 0.9500 . ?
C46 H46 0.9500 . ?
C47 N5 1.366(6) . ?
C47 C48 1.441(7) . ?
C48 N6 1.369(6) . ?
C48 C49 1.380(7) . ?
C49 C50 1.363(8) . ?
C49 H49 0.9500 . ?
C50 C51 1.395(8) . ?
C50 H50 0.9500 . ?
C51 C52 1.362(7) . ?
C51 H51 0.9500 . ?
C52 N6 1.357(6) . ?
C52 H52 0.9500 . ?
C53 N7 1.337(8) . ?
C53 C54 1.404(9) . ?
C53 H53 0.9500 . ?
C54 C55 1.371(10) . ?
C54 H54 0.9500 . ?
C55 C56 1.385(9) . ?
C55 H55 0.9500 . ?
C56 C57 1.407(8) . ?
C56 H56 0.9500 . ?
C57 N7 1.351(8) . ?
C57 C58 1.429(8) . ?
C58 N8 1.368(7) . ?
C58 C59 1.422(8) . ?
C59 C66 1.418(8) . ?
C59 C60 1.474(8) . ?
C60 C61 1.372(9) . ?
C60 C65 1.378(8) . ?
C61 C62 1.377(10) . ?
C61 H61 0.9500 . ?
C62 C63 1.368(10) . ?
C62 H62 0.9500 . ?
C63 C64 1.336(10) . ?
C63 H63 0.9500 . ?
C64 C65 1.354(10) . ?
C64 H64 0.9500 . ?
C65 H65 0.9500 . ?
C66 C73 1.404(8) . ?
C66 C67 1.449(9) . ?
C67 C68 1.355(9) . ?
C67 C72 1.395(9) . ?
C68 C69 1.383(10) . ?
C68 H68 0.9500 . ?
C69 C70 1.375(11) . ?
C69 H69 0.9500 . ?
C70 C71 1.362(12) . ?
C70 H70 0.9500 . ?
C71 C72 1.378(10) . ?
C71 H71 0.9500 . ?
C72 H72 0.9500 . ?
C73 N8 1.348(7) . ?
C73 C74 1.491(8) . ?
C74 N9 1.350(8) . ?
C74 C75 1.404(9) . ?
C75 C76 1.410(9) . ?
C75 H75 0.9500 . ?
C76 C77 1.353(10) . ?
C76 H76 0.9500 . ?
C77 C78 1.344(10) . ?
C77 H77 0.9500 . ?
C78 N9 1.341(7) . ?
C78 H78 0.9500 . ?
N1 Sn1 2.517(4) . ?
N2 Sn1 2.151(4) . ?
N3 Sn1 2.417(4) . ?
N4 Sn2 2.456(4) . ?
N5 Sn2 2.129(4) . ?
N6 Sn2 2.388(4) . ?
N7 Sn3 2.513(5) . ?
N8 Sn3 2.152(5) . ?
N9 Sn3 2.409(5) . ?
Sn1 Sn2 2.8521(6) . ?
Sn2 Sn3 2.8632(6) . ?

loop_
_platon_squeeze_void_nr
_platon_squeeze_void_average_x
_platon_squeeze_void_average_y
_platon_squeeze_void_average_z
_platon_squeeze_void_volume
_platon_squeeze_void_count_electrons
1 0.000 0.014 0.500 1321.9 122.5
